data_2010400
loop_
_publ_author_name
'Benali-Cherif, N.'
'Pierrot, M.'
'Baudrion, C.'
'Aune, J.P.'

_publ_section_title
;
 5,5'-Bithiazole and 2,5'-Bithiazole
;
_journal_issue 1
_journal_name_full 'Acta Crystallographica Section C'
_journal_page_first 76
_journal_page_last 77
_journal_paper_doi 10.1107/S0108270194002969
_journal_volume 51
_journal_year 1995
_chemical_formula_moiety 'C6 H4 N2 S2'
_chemical_formula_sum 'C6 H4 N2 S2'
_chemical_formula_weight 168.24
_symmetry_cell_setting orthorhombic
_symmetry_space_group_name_Hall 'P 2ac 2ab'
_symmetry_space_group_name_H-M 'P 21 21 21'
_atom_type_scat_source IntTabIV
_cell_angle_alpha 90.
_cell_angle_beta 90.
_cell_angle_gamma 90.
_cell_formula_units_Z 4
_cell_length_a 5.770(3)
_cell_length_b 5.923(2)
_cell_length_c 21.0560(10)
_cell_measurement_reflns_used 25
_cell_measurement_temperature 293
_cell_measurement_theta_max 16
_cell_measurement_theta_min 14
_cell_volume 719.6(4)
_diffrn_measurement_device 'Enraf-Nonius CAD-4'
_diffrn_measurement_method \q/2\q
_diffrn_radiation_type MoK\a
_diffrn_radiation_wavelength 0.71069
_diffrn_reflns_limit_h_max 6
_diffrn_reflns_limit_h_min 0
_diffrn_reflns_limit_k_max 7
_diffrn_reflns_limit_k_min -4
_diffrn_reflns_limit_l_max 25
_diffrn_reflns_limit_l_min -12
_diffrn_reflns_number 790
_diffrn_reflns_theta_max 24
_diffrn_standards_decay_% <1
_diffrn_standards_interval_time 60
_diffrn_standards_number 2
_exptl_absorpt_coefficient_mu 0.627
_exptl_absorpt_correction_type none
_exptl_crystal_colour yellow
_exptl_crystal_density_diffrn 1.555
_exptl_crystal_description 'Crystal shape ?'
_exptl_crystal_size_max 0.5
_exptl_crystal_size_mid 0.4
_exptl_crystal_size_min 0.3
_refine_diff_density_max 0.35
_refine_diff_density_min -0.29
_refine_ls_goodness_of_fit_obs 2.3
_refine_ls_hydrogen_treatment refall
_refine_ls_number_parameters 91
_refine_ls_number_reflns 712
_refine_ls_R_factor_obs 0.041
_refine_ls_shift/esd_max 0.02
_refine_ls_structure_factor_coef F
_refine_ls_weighting_details 'w = 1/\s^2^'
_refine_ls_weighting_scheme calc
_refine_ls_wR_factor_obs 0.054
_reflns_number_observed 712
_reflns_number_total 771
_reflns_observed_criterion I>3\s(I)
_cod_data_source_file pa1078.cif
_cod_data_source_block pa1078b
_cod_depositor_comments
;
The following automatic conversions were performed:

'_refine_ls_weighting_scheme' value '1/\s^2^' was changed to 'calc'.
New tag '_refine_ls_weighting_details' was created. The value of the
new tag was set to 'w = 1/\s^2^'.

Automatic conversion script
Id: cif_fix_values 3143 2015-03-26 13:38:13Z robertas 
;
_cod_original_cell_volume 719.6(3)
_cod_database_code 2010400

loop_
_atom_site_label
_atom_site_fract_x
_atom_site_fract_y
_atom_site_fract_z
S 1.0429(2) .5702(2) .86101(4)
S' .4611(2) .1078(2) .88846(4)
N .6328(4) .5300(5) .81640(10)
N' .7446(6) -.0335(5) .97270(10)
C2 .7754(5) .4423(5) .85810(10)
C2' .5448(7) -.0746(5) .9475(2)
C4 .7376(8) .7107(6) .7861(2)
C4' .8435(5) .1508(6) .9438(2)
C5 .9544(7) .7551(5) .8038(2)
C5' .7179(6) .2502(5) .89750(10)
H2' .456(9) -.188(7) .961(2)
H4 .648(6) .799(6) .757(2)
H4' .979(6) .188(7) .959(2)
H5 1.038(8) .859(9) .788(2)

loop_
_geom_angle_atom_site_label_1
_geom_angle_atom_site_label_2
_geom_angle_atom_site_label_3
_geom_angle
_geom_angle_publ_flag
C2' S' C5' 89.2(2) yes
C2 S C5 89.3(2) yes
C2 N C4 109.9(3) yes
C2' N' C4' 109.8(3) yes
S C2 N 114.4(2) yes
S C2 C5' 122.1(2) yes
N C2 C5' 123.5(3) yes
S' C2' N' 115.5(2) yes
S' C2' H2' 123(3) yes
N' C2' H2' 121(3) yes
N' C4' C5' 116.3(3) yes
N' C4' H4' 114(2) yes
C5' C4' H4' 130(2) yes
N C4 C5 115.7(3) yes
N C4 H4 119(2) yes
C5 C4 H4 125(2) yes
S C5 C4 110.6(3) yes
S C5 H5 125(3) yes
C4 C5 H5 125(3) yes
S' C5' C2 121.3(2) yes
S' C5' C4' 109.3(2) yes
C2 C5' C4' 129.4(3) yes

loop_
_geom_bond_atom_site_label_1
_geom_bond_atom_site_label_2
_geom_bond_distance
_geom_bond_publ_flag
S' C2' 1.716(4) yes
S' C5' 1.716(3) yes
S C2 1.720(3) yes
S C5 1.707(4) yes
N C2 1.310(4) yes
N C4 1.385(4) yes
N' C2' 1.292(5) yes
N' C4' 1.374(5) yes
C2 C5' 1.448(4) yes
C2' H2' 0.89(4) yes
C4' C5' 1.349(4) yes
C4' H4' 0.88(4) yes
C4 C5 1.331(6) yes
C4 H4 0.96(4) yes
C5 H5 0.85(5) yes
